data_7214843
loop_
_publ_author_name
'Montis, Riccardo'
'Hursthouse, Michael B.'

_publ_section_title
;
 Crystalline adducts of some substituted salicylic acids with
 4-aminopyridine, including hydrates and solvates: contact and separated
 ionic complexes with diverse supramolecular synthons
;
_journal_issue 21
_journal_name_full CrystEngComm
_journal_page_first 7466
_journal_paper_doi 10.1039/c2ce26008e
_journal_volume 14
_journal_year 2012
_chemical_formula_moiety 'C8 H7 O3, C5 H7 N2'
_chemical_formula_sum 'C13 H14 N2 O3'
_chemical_formula_weight 246.26
_chemical_name_common 4-aminopyridinium_5-methylsalicylate
_chemical_name_systematic
;
4-aminopyridinium_5-methylsalicylate
;
_space_group_IT_number 14
_symmetry_cell_setting monoclinic
_symmetry_space_group_name_Hall '-P 2ybc'
_symmetry_space_group_name_H-M 'P 1 21/c 1'
_atom_sites_solution_hydrogens geom
_atom_sites_solution_primary direct
_atom_sites_solution_secondary difmap
_audit_creation_method SHELXL-97
_cell_angle_alpha 90.00
_cell_angle_beta 108.6450(10)
_cell_angle_gamma 90.00
_cell_formula_units_Z 8
_cell_length_a 13.5414(3)
_cell_length_b 15.0598(2)
_cell_length_c 13.0106(2)
_cell_measurement_reflns_used 16131
_cell_measurement_temperature 120(2)
_cell_measurement_theta_max 27.48
_cell_measurement_theta_min 2.91
_cell_volume 2514.01(8)
_computing_cell_refinement 'DENZO (Otwinowski & Minor, 1997) & COLLECT (Hooft, R.W.W., 1998)'
_computing_data_collection 'COLLECT (Hooft, R.W.W., 1998)'
_computing_data_reduction 'DENZO (Otwinowski & Minor, 1997) & COLLECT (Hooft, R.W.W., 1998)'
_computing_structure_refinement 'SHELXL-97 (Sheldrick, 2008)'
_diffrn_ambient_temperature 120(2)
_diffrn_detector_area_resol_mean 9.091
_diffrn_measured_fraction_theta_full 0.996
_diffrn_measured_fraction_theta_max 0.996
_diffrn_measurement_device_type 'Bruker-Nonius Roper CCD camera on \k-goniostat'
_diffrn_measurement_method '\f & \w scans'
_diffrn_radiation_monochromator graphite
_diffrn_radiation_source 'Bruker-Nonius FR591 rotating anode'
_diffrn_radiation_type MoK\a
_diffrn_radiation_wavelength 0.71073
_diffrn_reflns_av_R_equivalents 0.0413
_diffrn_reflns_av_sigmaI/netI 0.0300
_diffrn_reflns_limit_h_max 17
_diffrn_reflns_limit_h_min -17
_diffrn_reflns_limit_k_max 19
_diffrn_reflns_limit_k_min -19
_diffrn_reflns_limit_l_max 15
_diffrn_reflns_limit_l_min -16
_diffrn_reflns_number 35446
_diffrn_reflns_theta_full 27.50
_diffrn_reflns_theta_max 27.50
_diffrn_reflns_theta_min 3.14
_exptl_absorpt_coefficient_mu 0.094
_exptl_absorpt_correction_T_max 0.9981
_exptl_absorpt_correction_T_min 0.9476
_exptl_absorpt_correction_type multi-scan
_exptl_absorpt_process_details 'SADABS 2007/2 (Sheldrick, G.M., 2007)'
_exptl_crystal_colour Colourless
_exptl_crystal_density_diffrn 1.301
_exptl_crystal_density_method 'not measured'
_exptl_crystal_description Block
_exptl_crystal_F_000 1040
_exptl_crystal_size_max 0.58
_exptl_crystal_size_mid 0.48
_exptl_crystal_size_min 0.02
_refine_diff_density_max 0.255
_refine_diff_density_min -0.376
_refine_diff_density_rms 0.044
_refine_ls_extinction_method none
_refine_ls_goodness_of_fit_ref 1.029
_refine_ls_hydrogen_treatment constr
_refine_ls_matrix_type full
_refine_ls_number_parameters 328
_refine_ls_number_reflns 5742
_refine_ls_number_restraints 0
_refine_ls_restrained_S_all 1.029
_refine_ls_R_factor_all 0.0553
_refine_ls_R_factor_gt 0.0432
_refine_ls_shift/su_max 0.000
_refine_ls_shift/su_mean 0.000
_refine_ls_structure_factor_coef Fsqd
_refine_ls_weighting_details 'calc w=1/[\s^2^(Fo^2^)+(0.0438P)^2^+1.2805P] where P=(Fo^2^+2Fc^2^)/3'
_refine_ls_weighting_scheme calc
_refine_ls_wR_factor_gt 0.1003
_refine_ls_wR_factor_ref 0.1071
_reflns_number_gt 4768
_reflns_number_total 5742
_reflns_threshold_expression >2\s(I)
_cod_data_source_file c2ce26008e.txt
_cod_data_source_block 4-aminopyridinium_5-methylsalicylate
_cod_original_sg_symbol_H-M P21/c
_cod_database_code 7214843

loop_
_symmetry_equiv_pos_as_xyz
'x, y, z'
'-x, y+1/2, -z+1/2'
'-x, -y, -z'
'x, -y-1/2, z-1/2'

loop_
_atom_site_label
_atom_site_type_symbol
_atom_site_fract_x
_atom_site_fract_y
_atom_site_fract_z
_atom_site_U_iso_or_equiv
_atom_site_adp_type
_atom_site_occupancy
_atom_site_symmetry_multiplicity
_atom_site_calc_flag
_atom_site_refinement_flags
C11 C 0.81467(10) 0.42613(8) 0.52684(10) 0.0169(3) Uani 1 1 d .
C12 C 0.75248(11) 0.35886(9) 0.46404(11) 0.0213(3) Uani 1 1 d .
C13 C 0.71744(12) 0.28954(10) 0.51461(12) 0.0269(3) Uani 1 1 d .
H13 H 0.6746 0.2443 0.4719 0.032 Uiso 1 1 calc R
C14 C 0.74468(11) 0.28621(10) 0.62645(12) 0.0246(3) Uani 1 1 d .
H14 H 0.7206 0.2383 0.6597 0.030 Uiso 1 1 calc R
C15 C 0.80705(11) 0.35210(9) 0.69149(11) 0.0215(3) Uani 1 1 d .
C16 C 0.84025(10) 0.42128(9) 0.64006(10) 0.0185(3) Uani 1 1 d .
H16 H 0.8818 0.4670 0.6831 0.022 Uiso 1 1 calc R
C17 C 0.85365(10) 0.50210(8) 0.47588(10) 0.0174(3) Uani 1 1 d .
C18 C 0.83743(13) 0.34730(10) 0.81356(11) 0.0295(3) Uani 1 1 d .
H18A H 0.8490 0.2852 0.8368 0.044 Uiso 1 1 calc R
H18B H 0.7814 0.3723 0.8372 0.044 Uiso 1 1 calc R
H18C H 0.9016 0.3813 0.8460 0.044 Uiso 1 1 calc R
O12 O 0.82934(8) 0.50264(6) 0.37186(7) 0.0209(2) Uani 1 1 d .
O11 O 0.90590(8) 0.56284(6) 0.53351(8) 0.0229(2) Uani 1 1 d .
O13 O 0.72482(9) 0.35762(7) 0.35385(8) 0.0302(3) Uani 1 1 d .
H13A H 0.7497 0.4024 0.3325 0.045 Uiso 1 1 calc R
C21 C 0.89209(12) 0.68994(10) 0.23814(14) 0.0290(3) Uani 1 1 d .
H21A H 0.8458 0.6523 0.1861 0.035 Uiso 1 1 calc R
C22 C 0.92469(11) 0.76685(9) 0.20532(12) 0.0231(3) Uani 1 1 d .
H22 H 0.9000 0.7831 0.1309 0.028 Uiso 1 1 calc R
C23 C 0.99542(10) 0.82321(9) 0.28138(11) 0.0181(3) Uani 1 1 d .
C24 C 1.02824(11) 0.79625(9) 0.39134(11) 0.0233(3) Uani 1 1 d .
H24 H 1.0755 0.8317 0.4455 0.028 Uiso 1 1 calc R
C25 C 0.99081(12) 0.71794(11) 0.41868(13) 0.0301(4) Uani 1 1 d .
H25 H 1.0122 0.6998 0.4925 0.036 Uiso 1 1 calc R
N21 N 0.92423(10) 0.66637(8) 0.34281(12) 0.0317(3) Uani 1 1 d .
H21 H 0.9016 0.6165 0.3625 0.038 Uiso 1 1 calc R
N22 N 1.02905(9) 0.89809(8) 0.24982(10) 0.0231(3) Uani 1 1 d .
H22A H 1.0730 0.9325 0.2979 0.028 Uiso 1 1 calc R
H22B H 1.0074 0.9133 0.1809 0.028 Uiso 1 1 calc R
C31 C 0.65899(10) 0.48656(8) -0.05447(10) 0.0170(3) Uani 1 1 d .
C32 C 0.75831(11) 0.52133(9) -0.00193(11) 0.0204(3) Uani 1 1 d .
C33 C 0.80996(12) 0.56907(10) -0.06125(14) 0.0296(3) Uani 1 1 d .
H33 H 0.8771 0.5932 -0.0260 0.036 Uiso 1 1 calc R
C34 C 0.76304(13) 0.58116(11) -0.17134(14) 0.0329(4) Uani 1 1 d .
H34 H 0.7988 0.6141 -0.2108 0.040 Uiso 1 1 calc R
C35 C 0.66451(13) 0.54641(10) -0.22659(12) 0.0282(3) Uani 1 1 d .
C36 C 0.61402(11) 0.49960(9) -0.16597(11) 0.0212(3) Uani 1 1 d .
H36 H 0.5468 0.4757 -0.2015 0.025 Uiso 1 1 calc R
C37 C 0.60300(10) 0.43637(8) 0.00924(10) 0.0155(3) Uani 1 1 d .
C38 C 0.61484(16) 0.55826(13) -0.34736(13) 0.0432(4) Uani 1 1 d .
H38A H 0.6615 0.5928 -0.3761 0.065 Uiso 0.50 1 calc PR
H38B H 0.5485 0.5898 -0.3618 0.065 Uiso 0.50 1 calc PR
H38C H 0.6023 0.4999 -0.3825 0.065 Uiso 0.50 1 calc PR
H38D H 0.5467 0.5289 -0.3709 0.065 Uiso 0.50 1 calc PR
H38E H 0.6597 0.5319 -0.3852 0.065 Uiso 0.50 1 calc PR
H38F H 0.6059 0.6217 -0.3645 0.065 Uiso 0.50 1 calc PR
O32 O 0.64717(7) 0.42898(6) 0.11099(7) 0.0202(2) Uani 1 1 d .
O31 O 0.51535(7) 0.40271(6) -0.04013(7) 0.0189(2) Uani 1 1 d .
O33 O 0.80475(8) 0.50946(7) 0.10676(8) 0.0245(2) Uani 1 1 d .
H33A H 0.7640 0.4819 0.1324 0.037 Uiso 1 1 calc R
C41 C 0.50158(11) 0.28373(9) 0.19020(11) 0.0217(3) Uani 1 1 d .
H41A H 0.5624 0.3179 0.2236 0.026 Uiso 1 1 calc R
C42 C 0.47099(11) 0.22095(9) 0.24923(11) 0.0210(3) Uani 1 1 d .
H42 H 0.5103 0.2118 0.3233 0.025 Uiso 1 1 calc R
C43 C 0.38076(10) 0.16950(9) 0.20021(10) 0.0184(3) Uani 1 1 d .
C44 C 0.32418(11) 0.18769(9) 0.09024(11) 0.0203(3) Uani 1 1 d .
H44 H 0.2621 0.1559 0.0544 0.024 Uiso 1 1 calc R
C45 C 0.35987(11) 0.25130(9) 0.03654(11) 0.0216(3) Uani 1 1 d .
H45 H 0.3222 0.2630 -0.0374 0.026 Uiso 1 1 calc R
N41 N 0.44683(9) 0.29805(7) 0.08517(9) 0.0203(2) Uani 1 1 d .
H41 H 0.4682 0.3384 0.0481 0.024 Uiso 1 1 calc R
N42 N 0.35027(9) 0.10623(8) 0.25631(9) 0.0222(3) Uani 1 1 d .
H42A H 0.3866 0.0963 0.3246 0.027 Uiso 1 1 calc R
H42B H 0.2940 0.0747 0.2248 0.027 Uiso 1 1 calc R

loop_
_atom_site_aniso_label
_atom_site_aniso_U_11
_atom_site_aniso_U_22
_atom_site_aniso_U_33
_atom_site_aniso_U_23
_atom_site_aniso_U_13
_atom_site_aniso_U_12
C11 0.0161(6) 0.0160(6) 0.0180(6) 0.0008(5) 0.0047(5) 0.0029(5)
C12 0.0203(7) 0.0212(7) 0.0186(6) 0.0006(5) 0.0007(5) 0.0010(5)
C13 0.0244(7) 0.0226(7) 0.0288(7) 0.0004(6) 0.0015(6) -0.0067(6)
C14 0.0225(7) 0.0228(7) 0.0297(7) 0.0056(6) 0.0100(6) -0.0016(6)
C15 0.0239(7) 0.0208(7) 0.0224(7) 0.0030(5) 0.0111(6) 0.0048(5)
C16 0.0205(7) 0.0172(6) 0.0180(6) -0.0016(5) 0.0066(5) 0.0008(5)
C17 0.0172(6) 0.0176(6) 0.0178(6) 0.0023(5) 0.0061(5) 0.0047(5)
C18 0.0438(9) 0.0265(8) 0.0227(7) 0.0039(6) 0.0170(7) 0.0025(7)
O12 0.0247(5) 0.0219(5) 0.0159(4) 0.0028(4) 0.0062(4) 0.0033(4)
O11 0.0269(5) 0.0188(5) 0.0212(5) 0.0005(4) 0.0053(4) -0.0041(4)
O13 0.0407(7) 0.0258(5) 0.0165(5) 0.0006(4) -0.0016(4) -0.0077(5)
C21 0.0234(7) 0.0214(7) 0.0447(9) -0.0039(6) 0.0144(7) -0.0018(6)
C22 0.0208(7) 0.0222(7) 0.0271(7) -0.0040(6) 0.0085(6) -0.0009(5)
C23 0.0163(6) 0.0179(6) 0.0219(6) 0.0005(5) 0.0085(5) 0.0019(5)
C24 0.0244(7) 0.0250(7) 0.0216(7) 0.0017(5) 0.0089(6) 0.0054(6)
C25 0.0314(8) 0.0338(8) 0.0330(8) 0.0153(7) 0.0212(7) 0.0171(7)
N21 0.0274(7) 0.0191(6) 0.0563(9) 0.0084(6) 0.0241(6) 0.0016(5)
N22 0.0240(6) 0.0209(6) 0.0219(6) 0.0028(5) 0.0035(5) -0.0046(5)
C31 0.0183(6) 0.0141(6) 0.0203(6) 0.0006(5) 0.0084(5) 0.0019(5)
C32 0.0188(7) 0.0166(6) 0.0267(7) -0.0015(5) 0.0083(5) 0.0016(5)
C33 0.0239(8) 0.0248(7) 0.0437(9) -0.0008(6) 0.0158(7) -0.0052(6)
C34 0.0359(9) 0.0280(8) 0.0444(9) 0.0088(7) 0.0261(8) -0.0011(7)
C35 0.0344(8) 0.0279(8) 0.0282(7) 0.0090(6) 0.0181(7) 0.0056(6)
C36 0.0218(7) 0.0214(7) 0.0215(6) 0.0031(5) 0.0085(5) 0.0009(5)
C37 0.0172(6) 0.0130(6) 0.0162(6) -0.0001(5) 0.0053(5) 0.0019(5)
C38 0.0542(12) 0.0521(11) 0.0289(8) 0.0174(8) 0.0214(8) 0.0079(9)
O32 0.0219(5) 0.0217(5) 0.0151(4) 0.0020(4) 0.0033(4) 0.0006(4)
O31 0.0193(5) 0.0195(5) 0.0171(4) -0.0001(4) 0.0049(4) -0.0041(4)
O33 0.0188(5) 0.0265(5) 0.0252(5) -0.0028(4) 0.0027(4) -0.0020(4)
C41 0.0193(7) 0.0223(7) 0.0226(6) -0.0005(5) 0.0055(5) -0.0039(5)
C42 0.0192(7) 0.0233(7) 0.0185(6) 0.0019(5) 0.0029(5) -0.0022(5)
C43 0.0170(6) 0.0179(6) 0.0201(6) 0.0016(5) 0.0059(5) 0.0004(5)
C44 0.0174(6) 0.0215(7) 0.0192(6) 0.0007(5) 0.0020(5) -0.0040(5)
C45 0.0229(7) 0.0219(7) 0.0180(6) 0.0027(5) 0.0036(5) -0.0008(5)
N41 0.0219(6) 0.0186(5) 0.0211(5) 0.0033(4) 0.0079(5) -0.0029(5)
N42 0.0183(6) 0.0252(6) 0.0197(5) 0.0067(5) 0.0015(4) -0.0062(5)

loop_
_atom_type_symbol
_atom_type_description
_atom_type_scat_dispersion_real
_atom_type_scat_dispersion_imag
_atom_type_scat_source
C C 0.0033 0.0016 'International Tables Vol C Tables 4.2.6.8 and 6.1.1.4'
H H 0.0000 0.0000 'International Tables Vol C Tables 4.2.6.8 and 6.1.1.4'
N N 0.0061 0.0033 'International Tables Vol C Tables 4.2.6.8 and 6.1.1.4'
O O 0.0106 0.0060 'International Tables Vol C Tables 4.2.6.8 and 6.1.1.4'

loop_
_geom_angle_atom_site_label_1
_geom_angle_atom_site_label_2
_geom_angle_atom_site_label_3
_geom_angle
C12 C11 C16 118.38(12)
C12 C11 C17 121.63(11)
C16 C11 C17 119.99(11)
O13 C12 C13 117.76(12)
O13 C12 C11 122.40(12)
C13 C12 C11 119.83(12)
C14 C13 C12 120.45(13)
C14 C13 H13 119.8
C12 C13 H13 119.8
C13 C14 C15 121.13(13)
C13 C14 H14 119.4
C15 C14 H14 119.4
C16 C15 C14 117.81(12)
C16 C15 C18 121.44(13)
C14 C15 C18 120.74(13)
C15 C16 C11 122.39(12)
C15 C16 H16 118.8
C11 C16 H16 118.8
O11 C17 O12 122.15(12)
O11 C17 C11 120.33(11)
O12 C17 C11 117.50(11)
C15 C18 H18A 109.5
C15 C18 H18B 109.5
H18A C18 H18B 109.5
C15 C18 H18C 109.5
H18A C18 H18C 109.5
H18B C18 H18C 109.5
C12 O13 H13A 109.5
N21 C21 C22 120.95(15)
N21 C21 H21A 119.5
C22 C21 H21A 119.5
C21 C22 C23 120.44(14)
C21 C22 H22 119.8
C23 C22 H22 119.8
N22 C23 C24 121.85(13)
N22 C23 C22 120.92(12)
C24 C23 C22 117.23(12)
C25 C24 C23 119.02(14)
C25 C24 H24 120.5
C23 C24 H24 120.5
N21 C25 C24 121.32(14)
N21 C25 H25 119.3
C24 C25 H25 119.3
C21 N21 C25 121.03(13)
C21 N21 H21 119.5
C25 N21 H21 119.5
C23 N22 H22A 120.0
C23 N22 H22B 120.0
H22A N22 H22B 120.0
C36 C31 C32 119.09(12)
C36 C31 C37 121.14(12)
C32 C31 C37 119.77(12)
O33 C32 C33 119.65(13)
O33 C32 C31 120.64(12)
C33 C32 C31 119.70(13)
C34 C33 C32 119.73(14)
C34 C33 H33 120.1
C32 C33 H33 120.1
C33 C34 C35 122.05(14)
C33 C34 H34 119.0
C35 C34 H34 119.0
C36 C35 C34 117.36(14)
C36 C35 C38 120.97(15)
C34 C35 C38 121.68(14)
C35 C36 C31 122.06(14)
C35 C36 H36 119.0
C31 C36 H36 119.0
O31 C37 O32 123.23(12)
O31 C37 C31 118.84(11)
O32 C37 C31 117.92(11)
C35 C38 H38A 109.5
C35 C38 H38B 109.5
H38A C38 H38B 109.5
C35 C38 H38C 109.5
H38A C38 H38C 109.5
H38B C38 H38C 109.5
C35 C38 H38D 109.5
H38A C38 H38D 141.1
H38B C38 H38D 56.3
H38C C38 H38D 56.3
C35 C38 H38E 109.5
H38A C38 H38E 56.3
H38B C38 H38E 141.1
H38C C38 H38E 56.3
H38D C38 H38E 109.5
C35 C38 H38F 109.5
H38A C38 H38F 56.3
H38B C38 H38F 56.3
H38C C38 H38F 141.1
H38D C38 H38F 109.5
H38E C38 H38F 109.5
C32 O33 H33A 109.5
N41 C41 C42 120.97(13)
N41 C41 H41A 119.5
C42 C41 H41A 119.5
C41 C42 C43 120.00(12)
C41 C42 H42 120.0
C43 C42 H42 120.0
N42 C43 C42 120.98(12)
N42 C43 C44 121.66(12)
C42 C43 C44 117.36(12)
C45 C44 C43 119.19(12)
C45 C44 H44 120.4
C43 C44 H44 120.4
N41 C45 C44 121.88(12)
N41 C45 H45 119.1
C44 C45 H45 119.1
C45 N41 C41 120.58(12)
C45 N41 H41 119.7
C41 N41 H41 119.7
C43 N42 H42A 120.0
C43 N42 H42B 120.0
H42A N42 H42B 120.0

loop_
_geom_bond_atom_site_label_1
_geom_bond_atom_site_label_2
_geom_bond_distance
C11 C12 1.4011(19)
C11 C16 1.4031(17)
C11 C17 1.5004(18)
C12 O13 1.3611(16)
C12 C13 1.395(2)
C13 C14 1.383(2)
C13 H13 0.9500
C14 C15 1.399(2)
C14 H14 0.9500
C15 C16 1.3885(19)
C15 C18 1.5096(18)
C16 H16 0.9500
C17 O11 1.2491(16)
C17 O12 1.2866(15)
C18 H18A 0.9800
C18 H18B 0.9800
C18 H18C 0.9800
O13 H13A 0.8400
C21 N21 1.338(2)
C21 C22 1.356(2)
C21 H21A 0.9500
C22 C23 1.4181(19)
C22 H22 0.9500
C23 N22 1.3294(17)
C23 C24 1.4151(18)
C24 C25 1.375(2)
C24 H24 0.9500
C25 N21 1.350(2)
C25 H25 0.9500
N21 H21 0.8800
N22 H22A 0.8800
N22 H22B 0.8800
C31 C36 1.3961(18)
C31 C32 1.4009(19)
C31 C37 1.4950(17)
C32 O33 1.3632(16)
C32 C33 1.395(2)
C33 C34 1.381(2)
C33 H33 0.9500
C34 C35 1.399(2)
C34 H34 0.9500
C35 C36 1.3897(19)
C35 C38 1.509(2)
C36 H36 0.9500
C37 O31 1.2613(16)
C37 O32 1.2714(15)
C38 H38A 0.9800
C38 H38B 0.9800
C38 H38C 0.9800
C38 H38D 0.9800
C38 H38E 0.9800
C38 H38F 0.9800
O33 H33A 0.8400
C41 N41 1.3475(17)
C41 C42 1.3633(19)
C41 H41A 0.9500
C42 C43 1.4148(19)
C42 H42 0.9500
C43 N42 1.3432(17)
C43 C44 1.4171(18)
C44 C45 1.3622(19)
C44 H44 0.9500
C45 N41 1.3440(18)
C45 H45 0.9500
N41 H41 0.8800
N42 H42A 0.8800
N42 H42B 0.8800

loop_
_geom_hbond_atom_site_label_D
_geom_hbond_atom_site_label_H
_geom_hbond_atom_site_label_A
_geom_hbond_distance_DH
_geom_hbond_distance_HA
_geom_hbond_distance_DA
_geom_hbond_angle_DHA
_geom_hbond_site_symmetry_A
N22 H22A O33 0.88 2.08 2.9452(15) 169.0 2_755
N22 H22B O11 0.88 2.00 2.8368(15) 157.8 4_575
N42 H42A O31 0.88 2.04 2.8712(15) 156.3 4_566
N42 H42B O12 0.88 2.05 2.9217(15) 170.2 2_645
O13 H13A O12 0.84 1.83 2.5721(14) 146.3 .
N21 H21 O12 0.88 2.00 2.8608(16) 166.9 .
N21 H21 O11 0.88 2.35 3.0070(16) 131.5 .
O33 H33A O32 0.84 1.71 2.4699(14) 148.7 .
N41 H41 O31 0.88 1.77 2.6400(14) 169.5 .
